data_2020504
loop_
_publ_author_name
'\'Slepokura, Katarzyna Anna'

_publ_section_title
;
 Purine 3':5'-cyclic nucleotides with the nucleobase in a <i>syn</i>
 orientation: cAMP, cGMP and cIMP
;
_journal_issue 6
_journal_name_full 'Acta Crystallographica Section C'
_journal_page_first
;
;
_journal_paper_doi 10.1107/S2053229616006999
_journal_volume 72
_journal_year 2016
_chemical_formula_iupac 'C10 H12 N5 O7 P, 5 H2 O'
_chemical_formula_moiety 'C10 H12 N5 O7 P, 5(H2 O)'
_chemical_formula_sum 'C10 H22 N5 O12 P'
_chemical_formula_weight 435.29
_chemical_name_common
;
Guanosine 3':5'-cyclic phosphate pentahydrate
;
_chemical_name_systematic
;
Guanosine 3':5'-cyclic phosphate pentahydrate
;
_space_group_crystal_system orthorhombic
_space_group_IT_number 19
_space_group_name_Hall 'P 2ac 2ab'
_space_group_name_H-M_alt 'P 21 21 21'
_symmetry_space_group_name_Hall 'P 2ac 2ab'
_symmetry_space_group_name_H-M 'P 21 21 21'
_atom_sites_solution_hydrogens mixed
_atom_sites_solution_primary direct
_atom_sites_solution_secondary difmap
_audit_creation_method SHELXL-2014/7
_cell_angle_alpha 90
_cell_angle_beta 90
_cell_angle_gamma 90
_cell_formula_units_Z 4
_cell_length_a 6.691(2)
_cell_length_b 13.555(3)
_cell_length_c 19.863(4)
_cell_measurement_reflns_used 5000
_cell_measurement_temperature 298(2)
_cell_measurement_theta_max 26.0
_cell_measurement_theta_min 4.6
_cell_volume 1801.5(8)
_computing_cell_refinement
;
CrysAlis RED (Oxford Diffraction, 2004)
;
_computing_data_collection
;
CrysAlis CCD (Oxford Diffraction, 2004)
;
_computing_data_reduction
;
CrysAlis RED (Oxford Diffraction, 2004)
;
_computing_molecular_graphics
;
DIAMOND (Brandenburg, 2014)
;
_computing_publication_material
;
PLATON (Spek, 2009)
;
_computing_structure_refinement
;
SHELXL2014 (Sheldrick, 2015)
;
_computing_structure_solution
;
SHELXS97 (Sheldrick, 2008)
;
_diffrn_ambient_temperature 298(2)
_diffrn_measured_fraction_theta_full 0.990
_diffrn_measured_fraction_theta_max 0.991
_diffrn_measurement_device_type
;
Oxford Diffraction Xcalibur PX \k-geometry diffractometer
with an Onyx CCD camera
;
_diffrn_measurement_method 'omega and phi scans'
_diffrn_radiation_type MoK\a
_diffrn_radiation_wavelength 0.71073
_diffrn_reflns_av_R_equivalents 0.0631
_diffrn_reflns_limit_h_max 8
_diffrn_reflns_limit_h_min -8
_diffrn_reflns_limit_k_max 16
_diffrn_reflns_limit_k_min -16
_diffrn_reflns_limit_l_max 24
_diffrn_reflns_limit_l_min -24
_diffrn_reflns_number 22088
_diffrn_reflns_theta_full 25.242
_diffrn_reflns_theta_max 25.995
_diffrn_reflns_theta_min 4.585
_exptl_absorpt_coefficient_mu 0.228
_exptl_absorpt_correction_type none
_exptl_crystal_colour colourless
_exptl_crystal_density_diffrn 1.605
_exptl_crystal_description plate
_exptl_crystal_F_000 912
_exptl_crystal_size_max 0.20
_exptl_crystal_size_mid 0.10
_exptl_crystal_size_min 0.02
_refine_diff_density_max 0.214
_refine_diff_density_min -0.215
_refine_ls_abs_structure_details
;
Flack <i>x</i> determined using 892 quotients [(I+)-(I-)]/[(I+)+(I-)]
(Parsons <i>et al.</i>,  2013)
;
_refine_ls_abs_structure_Flack -0.16(9)
_refine_ls_extinction_method none
_refine_ls_goodness_of_fit_ref 1.124
_refine_ls_hydrogen_treatment constr
_refine_ls_matrix_type full
_refine_ls_number_parameters 313
_refine_ls_number_reflns 3526
_refine_ls_number_restraints 10
_refine_ls_restrained_S_all 1.122
_refine_ls_R_factor_all 0.0770
_refine_ls_R_factor_gt 0.0622
_refine_ls_shift/su_max 0.000
_refine_ls_shift/su_mean 0.000
_refine_ls_structure_factor_coef Fsqd
_refine_ls_weighting_details 'w=1/[\s^2^(Fo^2^)+(0.0811P)^2^] where P=(Fo^2^+2Fc^2^)/3'
_refine_ls_weighting_scheme calc
_refine_ls_wR_factor_gt 0.1371
_refine_ls_wR_factor_ref 0.1460
_reflns_number_gt 2999
_reflns_number_total 3526
_reflns_threshold_expression 'I > 2\s(I)'
_cod_data_source_file sk3622sup1.cif
_cod_data_source_block III_gmpdc
_cod_database_code 2020504
_shelx_space_group_comment
;
The symmetry employed for this shelxl refinement is uniquely defined
by the following loop, which should always be used as a source of
symmetry information in preference to the above space-group names.
They are only intended as comments.
;
_shelx_estimated_absorpt_t_min 0.956
_shelx_estimated_absorpt_t_max 0.995

loop_
_space_group_symop_operation_xyz
'x, y, z'
'-x+1/2, -y, z+1/2'
'-x, y+1/2, -z+1/2'
'x+1/2, -y+1/2, -z'

loop_
_atom_site_type_symbol
_atom_site_label
_atom_site_fract_x
_atom_site_fract_y
_atom_site_fract_z
_atom_site_U_iso_or_equiv
_atom_site_adp_type
_atom_site_calc_flag
_atom_site_occupancy
_atom_site_disorder_assembly
_atom_site_disorder_group
P P1 0.2392(2) 0.47825(9) 0.21641(6) 0.0458(4) Uani d 1 . .
O O3 0.2552(6) 0.4211(2) 0.27981(15) 0.0595(9) Uani d 1 . .
O O5 0.2892(6) 0.4284(3) 0.15284(16) 0.0595(10) Uani d 1 . .
O O2' 0.5017(7) 0.7642(3) 0.21677(17) 0.0728(12) Uani d 1 . .
H H2' 0.6078 0.7967 0.2126 0.109 Uiso d 1 . .
O O3' 0.3812(5) 0.5739(2) 0.22260(17) 0.0471(8) Uani d 1 . .
O O4' 0.0736(5) 0.7601(2) 0.29584(18) 0.0539(9) Uani d 1 . .
O O5' 0.0200(5) 0.5234(3) 0.21009(18) 0.0590(10) Uani d 1 . .
O O6 0.2501(6) 0.8627(3) 0.60380(15) 0.0589(9) Uani d 1 . .
N N1 0.2667(6) 0.7127(3) 0.55252(17) 0.0425(9) Uani d 1 . .
H H1 0.2718 0.6873 0.5933 0.051 Uiso d 1 . .
N N2 0.2678(8) 0.5556(3) 0.5083(2) 0.0578(11) Uani d 1 . .
H H2A 0.2880 0.5206 0.4716 0.069 Uiso d 1 . .
H H2B 0.2801 0.5362 0.5504 0.069 Uiso d 1 . .
N N3 0.2694(6) 0.6860(3) 0.43435(17) 0.0397(9) Uani d 1 . .
N N7 0.2708(7) 0.9447(3) 0.45762(18) 0.0469(9) Uani d 1 . .
H H7 0.2557 0.9998 0.4805 0.056 Uiso d 1 . .
N N9 0.2716(6) 0.8412(2) 0.37339(17) 0.0391(8) Uani d 1 . .
C C1' 0.2605(9) 0.8083(3) 0.3035(2) 0.0460(11) Uani d 1 . .
H H1'1 0.2619 0.8666 0.2743 0.055 Uiso calc 1 . .
C C2' 0.4281(7) 0.7368(3) 0.2799(2) 0.0438(11) Uani d 1 . .
H H2'1 0.5345 0.7298 0.3135 0.053 Uiso calc 1 . .
C C3' 0.3072(7) 0.6429(3) 0.2715(2) 0.0397(11) Uani d 1 . .
H H3'1 0.2958 0.6098 0.3152 0.048 Uiso calc 1 . .
C C4' 0.1035(7) 0.6810(4) 0.2506(3) 0.0489(12) Uani d 1 . .
H H4'1 0.1082 0.7056 0.2043 0.059 Uiso calc 1 . .
C C5' -0.0481(8) 0.5998(5) 0.2564(3) 0.0701(17) Uani d 1 . .
H H5'1 -0.0535 0.5747 0.3021 0.084 Uiso calc 1 . .
H H5'2 -0.1798 0.6233 0.2438 0.084 Uiso calc 1 . .
C C2 0.2678(7) 0.6523(3) 0.4970(2) 0.0402(10) Uani d 1 . .
C C4 0.2704(7) 0.7852(3) 0.43152(19) 0.0354(9) Uani d 1 . .
C C5 0.2688(8) 0.8496(3) 0.4843(2) 0.0407(10) Uani d 1 . .
C C6 0.2601(8) 0.8152(4) 0.5517(2) 0.0454(11) Uani d 1 . .
C C8 0.2716(9) 0.9374(3) 0.3917(2) 0.0480(11) Uani d 1 . .
H H8 0.2721 0.9904 0.3620 0.058 Uiso calc 1 . .
O O1W 0.197(5) 0.3992(14) 0.4144(9) 0.082(9) Uiso d 0.30(3) A 1
O O10W 0.096(6) 0.408(2) 0.4031(12) 0.083(11) Uiso d 0.25(3) B 2
O O11W 0.088(6) 0.332(3) 0.3974(18) 0.15(2) Uiso d 0.24(3) C 3
O O12W -0.049(6) 0.354(3) 0.3644(18) 0.135(18) Uiso d 0.21(2) D 4
O O2W 0.377(6) 0.1597(15) 0.4000(10) 0.077(11) Uiso d 0.29(4) E 1
O O20W 0.508(9) 0.150(3) 0.4110(15) 0.107(17) Uiso d 0.21(3) F 2
O O21W 0.272(11) 0.173(3) 0.3881(19) 0.132(18) Uiso d 0.21(3) G 3
O O22W 0.559(11) 0.228(5) 0.419(2) 0.12(3) Uiso d 0.16(4) H 4
O O23W 0.424(11) 0.235(4) 0.422(2) 0.11(3) Uiso d 0.13(3) I 5
O O3W 0.189(5) 0.1179(19) 0.5152(16) 0.136(13) Uiso d 0.35(3) J 1
O O30W 0.288(3) 0.1061(11) 0.5380(10) 0.045(8) Uiso d 0.25(3) K 2
O O31W 0.191(5) 0.077(2) 0.5622(19) 0.123(15) Uiso d 0.25(3) L 3
O O32W 0.362(7) 0.116(3) 0.507(2) 0.079(17) Uiso d 0.14(2) M 4
O O4W 0.481(13) 0.323(4) 0.540(3) 0.40(4) Uiso d 0.44(5) N 1
O O40W 0.272(13) 0.325(4) 0.559(4) 0.20(4) Uiso d 0.24(5) O 2
O O41W 0.269(9) 0.318(3) 0.503(3) 0.16(3) Uiso d 0.19(3) P 3
O O42W 0.141(14) 0.336(5) 0.579(3) 0.11(3) Uiso d 0.14(4) Q 4
O O5W 0.638(7) 0.452(2) 0.352(2) 0.21(2) Uiso d 0.46(4) R 1
O O50W 0.496(3) 0.4669(11) 0.3917(8) 0.084(7) Uiso d 0.33(2) S 2
O O51W 0.349(9) 0.418(3) 0.415(2) 0.11(2) Uiso d 0.14(2) T 3
O O52W 0.603(7) 0.458(3) 0.362(2) 0.02(3) Uiso d 0.07(4) U 4

loop_
_atom_site_aniso_label
_atom_site_aniso_U_11
_atom_site_aniso_U_22
_atom_site_aniso_U_33
_atom_site_aniso_U_12
_atom_site_aniso_U_13
_atom_site_aniso_U_23
P1 0.0522(7) 0.0445(6) 0.0407(6) -0.0003(6) 0.0032(6) -0.0133(5)
O3 0.084(2) 0.0472(17) 0.0475(18) 0.002(2) 0.004(2) -0.0052(15)
O5 0.071(3) 0.060(2) 0.0473(19) -0.001(2) 0.0094(17) -0.0182(17)
O2' 0.100(3) 0.070(2) 0.049(2) -0.032(2) 0.028(2) -0.0110(19)
O3' 0.0496(18) 0.0468(18) 0.0449(18) -0.0003(15) 0.0070(15) -0.0134(15)
O4' 0.0497(19) 0.052(2) 0.060(2) 0.0134(16) -0.0168(16) -0.0177(19)
O5' 0.050(2) 0.063(2) 0.063(2) 0.0013(17) -0.0062(18) -0.031(2)
O6 0.070(2) 0.071(2) 0.0352(17) 0.006(2) 0.0004(19) -0.0128(16)
N1 0.045(2) 0.051(2) 0.0316(17) 0.002(2) -0.0043(18) 0.0050(16)
N2 0.079(3) 0.046(2) 0.048(2) 0.005(3) 0.005(2) 0.0093(19)
N3 0.040(2) 0.0387(18) 0.0404(19) 0.0014(18) 0.0012(18) 0.0010(16)
N7 0.058(2) 0.0400(19) 0.043(2) 0.003(2) -0.003(2) -0.0076(17)
N9 0.045(2) 0.0386(18) 0.0343(18) 0.0030(18) -0.0030(18) 0.0012(15)
C1' 0.064(3) 0.041(2) 0.032(2) 0.002(3) -0.004(2) 0.0015(19)
C2' 0.051(3) 0.045(3) 0.036(2) 0.003(2) 0.006(2) -0.005(2)
C3' 0.047(3) 0.039(2) 0.033(2) 0.000(2) -0.0015(19) -0.0045(19)
C4' 0.052(3) 0.048(3) 0.047(3) 0.011(2) -0.009(2) -0.012(2)
C5' 0.044(3) 0.084(4) 0.083(4) 0.007(3) -0.005(3) -0.041(3)
C2 0.036(2) 0.044(2) 0.040(2) 0.007(2) 0.002(2) 0.0022(19)
C4 0.035(2) 0.041(2) 0.030(2) 0.000(2) -0.002(2) 0.0010(18)
C5 0.042(3) 0.044(2) 0.036(2) -0.001(2) 0.001(2) -0.0012(19)
C6 0.037(2) 0.061(3) 0.038(2) 0.003(3) 0.001(2) -0.006(2)
C8 0.062(3) 0.040(2) 0.042(2) 0.004(3) -0.008(3) -0.002(2)

loop_
_atom_type_symbol
_atom_type_description
_atom_type_scat_dispersion_real
_atom_type_scat_dispersion_imag
_atom_type_scat_source
C C 0.0033 0.0016 'International Tables Vol C Tables 4.2.6.8 and 6.1.1.4'
H H 0.0000 0.0000 'International Tables Vol C Tables 4.2.6.8 and 6.1.1.4'
N N 0.0061 0.0033 'International Tables Vol C Tables 4.2.6.8 and 6.1.1.4'
O O 0.0106 0.0060 'International Tables Vol C Tables 4.2.6.8 and 6.1.1.4'
P P 0.1023 0.0942 'International Tables Vol C Tables 4.2.6.8 and 6.1.1.4'

loop_
_geom_angle_atom_site_label_1
_geom_angle_atom_site_label_2
_geom_angle_atom_site_label_3
_geom_angle
_geom_angle_publ_flag
O5' P1 O3' 103.85(19) yes
O3 P1 O3' 108.2(2) yes
O5 P1 O3' 107.49(19) yes
O3 P1 O5' 109.5(2) yes
O5 P1 O5' 108.5(2) yes
O5 P1 O3 118.2(2) yes
C2' O2' H2' 121.7 ?
C3' O3' P1 111.9(3) ?
C4' O4' C1' 107.1(3) ?
C5' O5' P1 120.7(3) ?
C2 N1 C6 125.9(4) ?
C2 N1 H1 120.3 ?
C6 N1 H1 113.7 ?
C2 N2 H2A 113.0 ?
C2 N2 H2B 117.0 ?
H2A N2 H2B 127.7 ?
C2 N3 C4 112.5(4) ?
C8 N7 C5 108.0(4) ?
C8 N7 H7 125.5 ?
C5 N7 H7 125.9 ?
C8 N9 C4 107.7(3) ?
C8 N9 C1' 123.3(4) ?
C4 N9 C1' 128.8(3) ?
O4' C1' N9 106.7(4) ?
O4' C1' C2' 108.4(3) ?
N9 C1' C2' 116.1(4) ?
O4' C1' H1'1 108.5 ?
N9 C1' H1'1 108.5 ?
C2' C1' H1'1 108.5 ?
O2' C2' C3' 108.1(4) ?
O2' C2' C1' 111.1(4) ?
C3' C2' C1' 99.9(4) ?
O2' C2' H2'1 112.4 ?
C3' C2' H2'1 112.4 ?
C1' C2' H2'1 112.3 ?
O3' C3' C4' 110.3(4) ?
O3' C3' C2' 116.0(4) ?
C4' C3' C2' 103.0(4) ?
O3' C3' H3'1 109.1 ?
C4' C3' H3'1 109.1 ?
C2' C3' H3'1 109.1 ?
O4' C4' C5' 114.3(4) ?
O4' C4' C3' 102.2(3) ?
C5' C4' C3' 109.7(4) ?
O4' C4' H4'1 110.1 ?
C5' C4' H4'1 110.1 ?
C3' C4' H4'1 110.1 ?
O5' C5' C4' 105.1(4) ?
O5' C5' H5'1 110.7 ?
C4' C5' H5'1 110.7 ?
O5' C5' H5'2 110.7 ?
C4' C5' H5'2 110.7 ?
H5'1 C5' H5'2 108.8 ?
N3 C2 N2 119.9(4) ?
N3 C2 N1 123.3(4) ?
N2 C2 N1 116.9(4) ?
N3 C4 C5 127.4(4) ?
N3 C4 N9 125.7(4) ?
C5 C4 N9 106.9(4) ?
C4 C5 N7 107.4(4) ?
C4 C5 C6 121.0(4) ?
N7 C5 C6 131.6(4) ?
O6 C6 N1 121.3(4) ?
O6 C6 C5 129.0(5) ?
N1 C6 C5 109.7(4) ?
N7 C8 N9 109.9(4) ?
N7 C8 H8 125.0 ?
N9 C8 H8 125.0 ?

loop_
_geom_bond_atom_site_label_1
_geom_bond_atom_site_label_2
_geom_bond_site_symmetry_2
_geom_bond_distance
_geom_bond_publ_flag
P1 O3' . 1.612(3) yes
P1 O5' . 1.594(4) yes
P1 O3 . 1.482(3) yes
P1 O5 . 1.470(3) yes
O2' C2' . 1.397(5) ?
O2' H2' . 0.8399 ?
O3' C3' . 1.436(5) ?
O4' C4' . 1.412(6) ?
O4' C1' . 1.419(7) ?
O5' C5' . 1.458(6) ?
O6 C6 . 1.219(5) ?
N1 C2 . 1.374(6) ?
N1 C6 . 1.391(6) ?
N1 H1 . 0.8801 ?
N2 C2 . 1.330(6) ?
N2 H2A . 0.8799 ?
N2 H2B . 0.8798 ?
N3 C2 . 1.325(5) ?
N3 C4 . 1.346(5) ?
N7 C8 . 1.313(6) ?
N7 C5 . 1.394(6) ?
N7 H7 . 0.8799 ?
N9 C8 . 1.353(6) ?
N9 C4 . 1.382(5) ?
N9 C1' . 1.459(5) ?
C1' C2' . 1.555(7) ?
C1' H1'1 . 0.9800 ?
C2' C3' . 1.517(7) ?
C2' H2'1 . 0.9800 ?
C3' C4' . 1.515(7) ?
C3' H3'1 . 0.9800 ?
C4' C5' . 1.501(8) ?
C4' H4'1 . 0.9800 ?
C5' H5'1 . 0.9700 ?
C5' H5'2 . 0.9700 ?
C4 C5 . 1.365(6) ?
C5 C6 . 1.419(6) ?
C8 H8 . 0.9300 ?
O22W O42W 4_556 1.03(7) ?
O42W O22W 4_456 1.03(7) ?

loop_
_geom_hbond_atom_site_label_D
_geom_hbond_atom_site_label_H
_geom_hbond_atom_site_label_A
_geom_hbond_site_symmetry_A
_geom_hbond_distance_DH
_geom_hbond_distance_HA
_geom_hbond_distance_DA
_geom_hbond_angle_DHA
O2' H2' O3 3_655 0.84 1.93 2.679(5) 149
N1 H1 O5 2_565 0.88 2.01 2.788(5) 147
N2 H2A O1W . 0.88 2.09 2.86(2) 146
N2 H2A O10W . 0.88 2.42 3.12(3) 137
N2 H2A O50W . 0.88 2.23 3.023(18) 149
N2 H2A O51W . 0.88 1.84 2.69(5) 162
N2 H2B O5 2_565 0.88 2.14 2.905(5) 145
N7 H7 O3W 1_565 0.88 1.80 2.67(2) 169
N7 H7 O30W 1_565 0.88 1.85 2.711(15) 165
N7 H7 O31W 1_565 0.88 1.98 2.80(3) 154
N7 H7 O32W 1_565 0.88 1.81 2.59(4) 148
C2' H2'1 O6 4_566 0.98 2.52 3.435(6) 155
C3' H3'1 N3 . 0.98 2.59 3.297(6) 129
C4' H4'1 O12W 3 0.98 2.46 3.30(4) 143
C5' H5'1 O6 4_466 0.97 2.44 3.129(7) 128
C8 H8 O5' 3 0.93 2.46 3.042(6) 120
C8 H8 O2W 1_565 0.93 2.52 3.10(2) 121
C8 H8 O21W 1_565 0.93 2.52 3.19(4) 129

loop_
_geom_torsion_atom_site_label_1
_geom_torsion_atom_site_label_2
_geom_torsion_atom_site_label_3
_geom_torsion_atom_site_label_4
_geom_torsion
_geom_torsion_publ_flag
O5 P1 O3' C3' 162.9(3) ?
O3 P1 O3' C3' -68.4(3) ?
O5' P1 O3' C3' 48.0(3) ?
O5 P1 O5' C5' -162.3(4) ?
O3 P1 O5' C5' 67.3(4) ?
O3' P1 O5' C5' -48.1(4) ?
C4' O4' C1' N9 -144.4(4) ?
C4' O4' C1' C2' -18.6(4) ?
C8 N9 C1' O4' -113.2(5) ?
C4 N9 C1' O4' 62.1(6) yes
C8 N9 C1' C2' 125.9(5) ?
C4 N9 C1' C2' -58.8(7) ?
O4' C1' C2' O2' 104.6(4) ?
N9 C1' C2' O2' -135.4(4) ?
O4' C1' C2' C3' -9.4(4) ?
N9 C1' C2' C3' 110.7(4) ?
P1 O3' C3' C4' -62.1(4) ?
P1 O3' C3' C2' -178.6(3) yes
O2' C2' C3' O3' 36.0(5) ?
C1' C2' C3' O3' 152.2(4) ?
O2' C2' C3' C4' -84.5(4) ?
C1' C2' C3' C4' 31.6(4) ?
C1' O4' C4' C5' 157.4(4) ?
C1' O4' C4' C3' 38.9(4) ?
O3' C3' C4' O4' -168.9(4) ?
C2' C3' C4' O4' -44.5(5) ?
O3' C3' C4' C5' 69.4(5) ?
C2' C3' C4' C5' -166.2(4) ?
P1 O5' C5' C4' 55.7(6) ?
O4' C4' C5' O5' -175.3(4) yes
C3' C4' C5' O5' -61.1(5) ?
C4 N3 C2 N2 -179.6(5) ?
C4 N3 C2 N1 0.2(7) ?
C6 N1 C2 N3 2.4(8) ?
C6 N1 C2 N2 -177.8(5) ?
C2 N3 C4 C5 -0.4(7) ?
C2 N3 C4 N9 -179.8(4) ?
C8 N9 C4 N3 179.8(5) ?
C1' N9 C4 N3 3.9(8) ?
C8 N9 C4 C5 0.3(5) ?
C1' N9 C4 C5 -175.6(5) ?
N3 C4 C5 N7 180.0(5) ?
N9 C4 C5 N7 -0.5(5) ?
N3 C4 C5 C6 -1.7(8) ?
N9 C4 C5 C6 177.7(5) ?
C8 N7 C5 C4 0.6(6) ?
C8 N7 C5 C6 -177.4(5) ?
C2 N1 C6 O6 176.5(5) ?
C2 N1 C6 C5 -4.1(8) ?
C4 C5 C6 O6 -177.0(5) ?
N7 C5 C6 O6 0.8(10) ?
C4 C5 C6 N1 3.7(7) ?
N7 C5 C6 N1 -178.5(5) ?
C5 N7 C8 N9 -0.4(7) ?
C4 N9 C8 N7 0.1(6) ?
C1' N9 C8 N7 176.2(4) ?

_cod_database_fobs_code 2020504
